data_7037784
loop_
_publ_author_name
'Ghosh, Abhijit'
'Ta, Sabyasachi'
'Ghosh, Milan'
'Karmakar, Subhajit'
'Banik, Avishek'
'Dangar, Tushar Kanti'
'Mukhopadhyay, Subhra Kanti'
'Das, Debasis'

_publ_section_title
;
 Dual mode ratiometric recognition of zinc acetate: nanomolar detection
 with in vitro tracking of endophytic bacteria in rice root tissue.
;
_journal_issue 2
_journal_name_full 'Dalton transactions (Cambridge, England : 2003)'
_journal_page_first 599
_journal_page_last 606
_journal_paper_doi 10.1039/c5dt03431k
_journal_volume 45
_journal_year 2015
_chemical_formula_sum 'C18 H14 N2 O2'
_chemical_formula_weight 290.31
_chemical_name_systematic
;
 ?

;
_space_group_crystal_system monoclinic
_space_group_IT_number 14
_space_group_name_Hall '-P 2ybc'
_space_group_name_H-M_alt 'P 1 21/c 1'
_symmetry_space_group_name_Hall '-P 2ybc'
_symmetry_space_group_name_H-M 'P 1 21/c 1'
_atom_sites_solution_hydrogens geom
_audit_creation_method SHELXL-2014
_audit_update_record
;
2014-08-05 deposited with the CCDC.
2015-11-12 downloaded from the CCDC.
;
_cell_angle_alpha 90
_cell_angle_beta 92.149(6)
_cell_angle_gamma 90
_cell_formula_units_Z 4
_cell_length_a 5.9644(5)
_cell_length_b 14.7386(12)
_cell_length_c 16.5422(13)
_cell_measurement_reflns_used 2939
_cell_measurement_temperature 296(2)
_cell_measurement_theta_max 21.02
_cell_measurement_theta_min 2.83
_cell_volume 1453.2(2)
_computing_cell_refinement 'Bruker SAINT'
_computing_data_collection 'Bruker APEX2'
_computing_data_reduction 'Bruker SAINT'
_computing_molecular_graphics 'Bruker SHELXTL'
_computing_publication_material 'Bruker SHELXTL'
_computing_structure_refinement 'SHELXL-2014 (Sheldrick, 2014)'
_computing_structure_solution 'SHELXS-97 (Sheldrick 2008)'
_diffrn_ambient_temperature 296(2)
_diffrn_measured_fraction_theta_full 0.998
_diffrn_measured_fraction_theta_max 0.990
_diffrn_measurement_device_type 'Bruker APEX-II CCD'
_diffrn_measurement_method '\f and \w scans'
_diffrn_radiation_type MoK\a
_diffrn_radiation_wavelength 0.71073
_diffrn_reflns_av_R_equivalents 0.0562
_diffrn_reflns_av_unetI/netI 0.0353
_diffrn_reflns_laue_measured_fraction_full 0.998
_diffrn_reflns_laue_measured_fraction_max 0.990
_diffrn_reflns_limit_h_max 7
_diffrn_reflns_limit_h_min -7
_diffrn_reflns_limit_k_max 19
_diffrn_reflns_limit_k_min -17
_diffrn_reflns_limit_l_max 22
_diffrn_reflns_limit_l_min -21
_diffrn_reflns_number 26550
_diffrn_reflns_point_group_measured_fraction_full 0.998
_diffrn_reflns_point_group_measured_fraction_max 0.990
_diffrn_reflns_theta_full 25.242
_diffrn_reflns_theta_max 28.421
_diffrn_reflns_theta_min 1.851
_exptl_absorpt_coefficient_mu 0.088
_exptl_absorpt_correction_type none
_exptl_crystal_colour Orange
_exptl_crystal_density_diffrn 1.327
_exptl_crystal_description Rectangular
_exptl_crystal_F_000 608
_exptl_crystal_size_max 0.16
_exptl_crystal_size_mid 0.10
_exptl_crystal_size_min 0.04
_refine_diff_density_max 0.239
_refine_diff_density_min -0.156
_refine_diff_density_rms 0.038
_refine_ls_extinction_method none
_refine_ls_goodness_of_fit_ref 1.036
_refine_ls_hydrogen_treatment constr
_refine_ls_matrix_type full
_refine_ls_number_parameters 201
_refine_ls_number_reflns 3611
_refine_ls_number_restraints 0
_refine_ls_restrained_S_all 1.036
_refine_ls_R_factor_all 0.1137
_refine_ls_R_factor_gt 0.0527
_refine_ls_shift/su_max 0.000
_refine_ls_shift/su_mean 0.000
_refine_ls_structure_factor_coef Fsqd
_refine_ls_weighting_details 'w=1/[\s^2^(Fo^2^)+(0.1000P)^2^] where P=(Fo^2^+2Fc^2^)/3'
_refine_ls_weighting_scheme calc
_refine_ls_wR_factor_gt 0.1493
_refine_ls_wR_factor_ref 0.1925
_reflns_Friedel_coverage 0.000
_reflns_number_gt 1849
_reflns_number_total 3611
_reflns_threshold_expression 'I > 2\s(I)'
_cod_data_source_file c5dt03431k2.cif
_cod_data_source_block AGSM_1_a
_cod_database_code 7037784
_shelx_space_group_comment
;

The symmetry employed for this shelxl refinement is uniquely defined
by the following loop, which should always be used as a source of

symmetry information in preference to the above space-group names.
They are only intended as comments.

;

loop_
_space_group_symop_operation_xyz
'x, y, z'
'-x, y+1/2, -z+1/2'
'-x, -y, -z'
'x, -y-1/2, z-1/2'

loop_
_atom_site_label
_atom_site_type_symbol
_atom_site_fract_x
_atom_site_fract_y
_atom_site_fract_z
_atom_site_U_iso_or_equiv
_atom_site_adp_type
_atom_site_occupancy
_atom_site_site_symmetry_order
_atom_site_calc_flag
_atom_site_refinement_flags_posn
_atom_site_refinement_flags_adp
O001 O 1.5971(2) 0.58452(10) 0.66367(8) 0.0804(5) Uani 1 1 d . .
H001 H 1.6301 0.6003 0.7101 0.121 Uiso 1 1 calc R U
N002 N 0.7328(2) 0.33764(10) 0.59920(9) 0.0578(4) Uani 1 1 d . .
N003 N 0.5599(2) 0.27647(10) 0.61026(9) 0.0586(4) Uani 1 1 d . .
O004 O 0.3516(3) 0.15537(11) 0.68596(10) 0.0889(5) Uani 1 1 d . .
H004 H 0.4559 0.1888 0.6748 0.133 Uiso 1 1 calc R U
C005 C 1.0642(3) 0.40305(11) 0.66042(10) 0.0516(4) Uani 1 1 d . .
C006 C 0.2255(3) 0.20749(12) 0.55548(11) 0.0570(5) Uani 1 1 d . .
C007 C 0.4098(3) 0.26828(12) 0.55162(11) 0.0556(5) Uani 1 1 d . .
H007 H 0.4236 0.3035 0.5054 0.067 Uiso 1 1 calc R U
C008 C 1.4262(3) 0.52363(13) 0.66435(11) 0.0593(5) Uani 1 1 d . .
C009 C 0.0544(3) 0.20342(12) 0.49132(11) 0.0589(5) Uani 1 1 d . .
C00A C 0.8732(3) 0.34293(12) 0.65968(11) 0.0576(5) Uani 1 1 d . .
H00A H 0.8510 0.3067 0.7047 0.069 Uiso 1 1 calc R U
C00B C 1.3751(3) 0.47467(13) 0.73302(11) 0.0628(5) Uani 1 1 d . .
H00B H 1.4611 0.4820 0.7806 0.075 Uiso 1 1 calc R U
C00C C 1.1969(3) 0.41535(13) 0.73036(11) 0.0610(5) Uani 1 1 d . .
H00C H 1.1645 0.3827 0.7766 0.073 Uiso 1 1 calc R U
C00D C 1.1235(3) 0.45095(13) 0.59151(11) 0.0616(5) Uani 1 1 d . .
H00D H 1.0410 0.4424 0.5433 0.074 Uiso 1 1 calc R U
C00E C 0.2072(3) 0.15125(14) 0.62425(14) 0.0700(6) Uani 1 1 d . .
C00F C 0.0481(4) 0.26322(14) 0.42414(12) 0.0689(6) Uani 1 1 d . .
H00F H 0.1635 0.3049 0.4187 0.083 Uiso 1 1 calc R U
C00G C -0.1235(3) 0.14072(14) 0.49641(13) 0.0696(6) Uani 1 1 d . .
C00H C 1.2999(3) 0.50989(13) 0.59348(11) 0.0652(5) Uani 1 1 d . .
H00H H 1.3356 0.5411 0.5468 0.078 Uiso 1 1 calc R U
C00I C -0.1240(4) 0.26094(16) 0.36714(13) 0.0792(6) Uani 1 1 d . .
H00I H -0.1251 0.3017 0.3242 0.095 Uiso 1 1 calc R U
C00J C -0.2944(4) 0.13946(18) 0.43516(16) 0.0866(7) Uani 1 1 d . .
H00J H -0.4088 0.0968 0.4379 0.104 Uiso 1 1 calc R U
C00K C -0.1277(4) 0.08358(16) 0.56545(17) 0.0902(8) Uani 1 1 d . .
H00K H -0.2420 0.0410 0.5685 0.108 Uiso 1 1 calc R U
C00L C 0.0273(4) 0.08866(16) 0.62669(17) 0.0893(7) Uani 1 1 d . .
H00L H 0.0160 0.0505 0.6712 0.107 Uiso 1 1 calc R U
C00M C -0.2968(4) 0.1986(2) 0.37250(15) 0.0902(8) Uani 1 1 d . .
H00M H -0.4131 0.1975 0.3335 0.108 Uiso 1 1 calc R U

loop_
_atom_site_aniso_label
_atom_site_aniso_U_11
_atom_site_aniso_U_22
_atom_site_aniso_U_33
_atom_site_aniso_U_23
_atom_site_aniso_U_13
_atom_site_aniso_U_12
O001 0.0734(10) 0.0821(10) 0.0858(10) -0.0021(8) 0.0035(8) -0.0227(8)
N002 0.0486(9) 0.0610(10) 0.0642(9) -0.0007(7) 0.0054(7) 0.0007(7)
N003 0.0454(9) 0.0608(10) 0.0700(10) -0.0015(7) 0.0059(7) -0.0005(7)
O004 0.0723(10) 0.0910(12) 0.1030(12) 0.0377(9) -0.0003(9) -0.0050(8)
C005 0.0479(10) 0.0515(10) 0.0555(10) 0.0004(8) 0.0048(8) 0.0058(8)
C006 0.0510(11) 0.0486(10) 0.0720(12) -0.0033(9) 0.0112(9) 0.0024(8)
C007 0.0522(11) 0.0528(11) 0.0623(11) -0.0033(8) 0.0084(9) 0.0036(9)
C008 0.0535(11) 0.0586(12) 0.0661(11) -0.0023(9) 0.0062(9) -0.0009(9)
C009 0.0539(11) 0.0518(11) 0.0718(12) -0.0151(9) 0.0126(9) -0.0001(9)
C00A 0.0565(12) 0.0585(12) 0.0584(11) 0.0042(8) 0.0094(9) 0.0048(9)
C00B 0.0611(12) 0.0690(13) 0.0576(10) -0.0018(9) -0.0054(9) -0.0001(10)
C00C 0.0624(12) 0.0669(12) 0.0540(11) 0.0050(8) 0.0059(9) 0.0009(10)
C00D 0.0636(12) 0.0642(12) 0.0564(10) 0.0047(9) -0.0044(9) -0.0009(10)
C00E 0.0554(12) 0.0636(13) 0.0914(15) 0.0104(11) 0.0089(11) 0.0039(10)
C00F 0.0715(14) 0.0690(13) 0.0664(12) -0.0139(10) 0.0034(10) -0.0089(11)
C00G 0.0593(13) 0.0622(12) 0.0884(15) -0.0174(11) 0.0175(11) -0.0078(10)
C00H 0.0680(13) 0.0661(12) 0.0617(12) 0.0103(9) 0.0033(10) -0.0071(10)
C00I 0.0839(16) 0.0864(16) 0.0673(13) -0.0181(11) -0.0006(12) -0.0042(13)
C00J 0.0599(14) 0.0964(18) 0.1041(18) -0.0370(15) 0.0118(13) -0.0194(13)
C00K 0.0683(15) 0.0761(16) 0.127(2) -0.0031(14) 0.0200(15) -0.0218(12)
C00L 0.0772(16) 0.0715(15) 0.120(2) 0.0249(13) 0.0183(14) -0.0095(13)
C00M 0.0711(16) 0.118(2) 0.0816(16) -0.0346(15) -0.0011(12) -0.0053(15)

loop_
_atom_type_symbol
_atom_type_description
_atom_type_scat_dispersion_real
_atom_type_scat_dispersion_imag
_atom_type_scat_source
C C 0.0033 0.0016 'International Tables Vol C Tables 4.2.6.8 and 6.1.1.4'
H H 0.0000 0.0000 'International Tables Vol C Tables 4.2.6.8 and 6.1.1.4'
N N 0.0061 0.0033 'International Tables Vol C Tables 4.2.6.8 and 6.1.1.4'
O O 0.0106 0.0060 'International Tables Vol C Tables 4.2.6.8 and 6.1.1.4'

loop_
_geom_angle_atom_site_label_1
_geom_angle_atom_site_label_2
_geom_angle_atom_site_label_3
_geom_angle
C00A N002 N003 113.80(15)
C007 N003 N002 117.16(15)
C00C C005 C00D 117.37(17)
C00C C005 C00A 120.81(16)
C00D C005 C00A 121.81(16)
C00E C006 C007 119.24(18)
C00E C006 C009 119.48(18)
C007 C006 C009 121.27(17)
N003 C007 C006 122.47(17)
O001 C008 C00H 118.31(17)
O001 C008 C00B 122.52(17)
C00H C008 C00B 119.17(18)
C00G C009 C00F 117.11(19)
C00G C009 C006 119.66(18)
C00F C009 C006 123.15(17)
N002 C00A C005 122.41(16)
C00C C00B C008 119.79(17)
C00B C00C C005 121.67(17)
C00H C00D C005 121.39(17)
O004 C00E C006 122.02(18)
O004 C00E C00L 118.9(2)
C006 C00E C00L 119.1(2)
C00I C00F C009 121.5(2)
C00J C00G C009 119.4(2)
C00J C00G C00K 122.4(2)
C009 C00G C00K 118.2(2)
C00D C00H C008 120.54(17)
C00F C00I C00M 120.8(2)
C00M C00J C00G 121.9(2)
C00L C00K C00G 122.6(2)
C00K C00L C00E 120.9(2)
C00J C00M C00I 119.3(2)

loop_
_geom_bond_atom_site_label_1
_geom_bond_atom_site_label_2
_geom_bond_distance
O001 C008 1.358(2)
N002 C00A 1.283(2)
N002 N003 1.387(2)
N003 C007 1.301(2)
O004 C00E 1.312(2)
C005 C00C 1.389(2)
C005 C00D 1.398(2)
C005 C00A 1.443(2)
C006 C00E 1.415(3)
C006 C007 1.421(2)
C006 C009 1.446(2)
C008 C00H 1.385(2)
C008 C00B 1.389(3)
C009 C00G 1.412(3)
C009 C00F 1.418(3)
C00B C00C 1.376(3)
C00D C00H 1.364(3)
C00E C00L 1.417(3)
C00F C00I 1.368(3)
C00G C00J 1.410(3)
C00G C00K 1.420(3)
C00I C00M 1.385(3)
C00J C00M 1.354(3)
C00K C00L 1.348(3)
